data_1504304
loop_
_publ_author_name
'Presset, Marc'
'Coquerel, Yoann'
'Rodriguez, Jean'

_publ_section_title
;
 Microwave-assisted domino and multicomponent reactions with cyclic
 acylketenes: expeditious syntheses of oxazinones and oxazindiones.
;
_journal_issue 24
_journal_name_full 'Organic letters'
_journal_page_first 5706
_journal_page_last 5709
_journal_paper_doi 10.1021/ol9024056
_journal_volume 11
_journal_year 2009
_chemical_absolute_configuration unk
_chemical_compound_source 'synthesis as described'
_chemical_formula_moiety 'C16 H19 N1 O3'
_chemical_formula_sum 'C16 H19 N O3'
_chemical_formula_weight 273.32
_chemical_name_systematic
;
 ?
;
_space_group_IT_number 19
_symmetry_cell_setting orthorhombic
_symmetry_Int_Tables_number 19
_symmetry_space_group_name_Hall 'P 2ac 2ab'
_symmetry_space_group_name_H-M 'P 21 21 21'
_atom_sites_solution_hydrogens geom
_atom_sites_solution_primary direct
_atom_sites_solution_secondary difmap
_audit_conform_dict_location ftp://ftp.iucr.org/pub/cif_core.dic
_audit_conform_dict_name cif_core.dic
_audit_conform_dict_version 2.3
_audit_creation_date 2009-07-10T17:06:21-00:00
_audit_creation_method 'WinGX routine CIF_UPDATE'
_cell_angle_alpha 90
_cell_angle_beta 90
_cell_angle_gamma 90
_cell_formula_units_Z 4
_cell_length_a 6.2054(1)
_cell_length_b 10.3040(2)
_cell_length_c 21.8082(6)
_cell_measurement_reflns_used 12742
_cell_measurement_temperature 293(2)
_cell_measurement_theta_max 28.68
_cell_measurement_theta_min 1.87
_cell_measurement_wavelength 0.71073
_cell_volume 1394.43(5)
_computing_molecular_graphics 'Ortep-3 for Windows (Farrugia, 1997)'
_computing_publication_material 'WinGX publication routines (Farrugia, 1999)'
_computing_structure_refinement 'SHELXL-97 (Sheldrick, 1997)'
_computing_structure_solution 'SHELXS-86 (Sheldrick, 1986)'
_diffrn_ambient_temperature 293(2)
_diffrn_measured_fraction_theta_full 0.951
_diffrn_measured_fraction_theta_max 0.951
_diffrn_measurement_device_type KappaCCD
_diffrn_measurement_method 'Omega + Phi scan'
_diffrn_radiation_monochromator graphite
_diffrn_radiation_probe x-ray
_diffrn_radiation_type MoK\a
_diffrn_radiation_wavelength 0.71073
_diffrn_reflns_av_R_equivalents 0.053
_diffrn_reflns_av_unetI/netI 0.0259
_diffrn_reflns_limit_h_max 8
_diffrn_reflns_limit_h_min 0
_diffrn_reflns_limit_k_max 13
_diffrn_reflns_limit_k_min 0
_diffrn_reflns_limit_l_max 29
_diffrn_reflns_limit_l_min 0
_diffrn_reflns_number 12742
_diffrn_reflns_theta_full 28.68
_diffrn_reflns_theta_max 28.68
_diffrn_reflns_theta_min 1.87
_diffrn_source 'fine-focus sealed tube'
_diffrn_standards_number none
_exptl_absorpt_coefficient_mu 0.09
_exptl_absorpt_correction_type none
_exptl_crystal_colour colorless
_exptl_crystal_density_diffrn 1.302
_exptl_crystal_density_method 'not measured'
_exptl_crystal_description prism
_exptl_crystal_F_000 584
_exptl_crystal_size_max 0.2
_exptl_crystal_size_mid 0.2
_exptl_crystal_size_min 0.2
_refine_diff_density_max 0.346
_refine_diff_density_min -0.414
_refine_diff_density_rms 0.147
_refine_ls_abs_structure_details 'Flack H D (1983), Acta Cryst. A39, 876-881'
_refine_ls_abs_structure_Flack -1.7(19)
_refine_ls_extinction_method none
_refine_ls_goodness_of_fit_ref 1.189
_refine_ls_hydrogen_treatment constr
_refine_ls_matrix_type full
_refine_ls_number_parameters 183
_refine_ls_number_reflns 1989
_refine_ls_number_restraints 0
_refine_ls_restrained_S_all 1.189
_refine_ls_R_factor_all 0.0642
_refine_ls_R_factor_gt 0.0415
_refine_ls_shift/su_max 0
_refine_ls_shift/su_mean 0
_refine_ls_structure_factor_coef Fsqd
_refine_ls_weighting_details 'calc w=1/[\s^2^(Fo^2^)+(0.0895P)^2^+0.1161P] where P=(Fo^2^+2Fc^2^)/3'
_refine_ls_weighting_scheme calc
_refine_ls_wR_factor_gt 0.1176
_refine_ls_wR_factor_ref 0.1497
_reflns_number_gt 1654
_reflns_number_total 1989
_reflns_threshold_expression >2sigma(I)
_cod_data_source_file ol9024056_si_002.cif
_cod_data_source_block map04180
_cod_database_code 1504304

loop_
_symmetry_equiv_pos_as_xyz
'x, y, z'
'-x+1/2, -y, z+1/2'
'x+1/2, -y+1/2, -z'
'-x, y+1/2, -z+1/2'

loop_
_atom_site_label
_atom_site_type_symbol
_atom_site_fract_x
_atom_site_fract_y
_atom_site_fract_z
_atom_site_U_iso_or_equiv
_atom_site_adp_type
_atom_site_occupancy
_atom_site_symmetry_multiplicity
_atom_site_calc_flag
_atom_site_refinement_flags
C1 C 0.4584(4) 0.5084(2) 0.98216(11) 0.0364(5) Uani 1 1 d .
C2 C 0.4541(4) 0.4951(3) 1.05048(11) 0.0435(6) Uani 1 1 d .
H2A H 0.5502 0.5568 1.07 0.052 Uiso 1 1 calc R
H2B H 0.4927 0.4079 1.0632 0.052 Uiso 1 1 calc R
C3 C 0.2154(4) 0.5255(3) 1.06520(11) 0.0410(6) Uani 1 1 d .
C4 C 0.1413(4) 0.6130(3) 1.01111(11) 0.0438(6) Uani 1 1 d .
H4A H -0.0078 0.5961 1.0004 0.053 Uiso 1 1 calc R
H4B H 0.1574 0.7043 1.0211 0.053 Uiso 1 1 calc R
C5 C 0.2905(4) 0.5743(2) 0.96003(10) 0.0365(5) Uani 1 1 d .
C6 C 0.2951(4) 0.6227(2) 0.89697(11) 0.0388(5) Uani 1 1 d .
C7 C 0.5269(4) 0.6010(3) 0.80234(11) 0.0437(6) Uani 1 1 d .
H7A H 0.523 0.6945 0.7973 0.052 Uiso 1 1 calc R
H7B H 0.4439 0.5608 0.7698 0.052 Uiso 1 1 calc R
C8 C 0.7584(4) 0.5505(2) 0.80328(11) 0.0417(6) Uani 1 1 d .
H8 H 0.8569 0.6122 0.8228 0.05 Uiso 1 1 calc R
C9 C 0.8516(5) 0.4967(4) 0.74334(13) 0.0558(7) Uani 1 1 d .
H9A H 0.9921 0.5334 0.7345 0.067 Uiso 1 1 calc R
H9B H 0.7558 0.5124 0.709 0.067 Uiso 1 1 calc R
C10 C 0.8671(5) 0.3500(3) 0.75867(14) 0.0538(8) Uani 1 1 d .
H10 H 0.8798 0.2926 0.723 0.065 Uiso 1 1 calc R
C11 C 1.0378(5) 0.3324(3) 0.80664(14) 0.0537(7) Uani 1 1 d .
H11 H 1.1746 0.2976 0.8009 0.064 Uiso 1 1 calc R
C12 C 0.9556(5) 0.3759(3) 0.85862(13) 0.0470(6) Uani 1 1 d .
H12 H 1.0198 0.3769 0.8972 0.056 Uiso 1 1 calc R
C13 C 0.7352(4) 0.4234(2) 0.84138(11) 0.0382(6) Uani 1 1 d .
C14 C 0.5495(4) 0.4448(2) 0.88544(10) 0.0376(5) Uani 1 1 d .
H14 H 0.4485 0.3718 0.8833 0.045 Uiso 1 1 calc R
C15 C 0.1901(5) 0.5936(4) 1.12687(13) 0.0622(9) Uani 1 1 d .
H15A H 0.2301 0.5352 1.1592 0.093 Uiso 1 1 calc R
H15B H 0.0428 0.6198 1.1322 0.093 Uiso 1 1 calc R
H15C H 0.2815 0.6687 1.128 0.093 Uiso 1 1 calc R
C16 C 0.0872(6) 0.4001(3) 1.06504(17) 0.0655(9) Uani 1 1 d .
H16A H -0.0631 0.4194 1.0701 0.098 Uiso 1 1 calc R
H16B H 0.1349 0.3458 1.0981 0.098 Uiso 1 1 calc R
H16C H 0.1087 0.3559 1.0268 0.098 Uiso 1 1 calc R
N1 N 0.4472(3) 0.5623(2) 0.86284(9) 0.0398(5) Uani 1 1 d .
O1 O 0.6252(3) 0.46146(17) 0.94756(8) 0.0397(4) Uani 1 1 d .
O2 O 0.1854(3) 0.71428(19) 0.87787(9) 0.0511(5) Uani 1 1 d .
O3 O 0.6725(3) 0.33335(19) 0.79437(9) 0.0481(5) Uani 1 1 d .

loop_
_atom_site_aniso_label
_atom_site_aniso_U_11
_atom_site_aniso_U_22
_atom_site_aniso_U_33
_atom_site_aniso_U_23
_atom_site_aniso_U_13
_atom_site_aniso_U_12
C1 0.0323(11) 0.0402(12) 0.0366(11) 0.0008(10) -0.0008(9) 0.0027(10)
C2 0.0411(13) 0.0530(14) 0.0362(12) 0.0027(12) -0.0041(10) 0.0052(12)
C3 0.0410(13) 0.0436(13) 0.0386(12) 0.0030(10) -0.0005(10) 0.0011(11)
C4 0.0434(14) 0.0450(13) 0.0429(12) 0.0046(11) 0.0053(11) 0.0088(12)
C5 0.0362(12) 0.0368(11) 0.0365(11) 0.0028(9) 0.0011(10) 0.0034(10)
C6 0.0370(12) 0.0412(12) 0.0381(12) 0.0033(10) -0.0036(10) 0.0033(11)
C7 0.0509(14) 0.0490(14) 0.0313(11) 0.0032(10) -0.0005(11) 0.0046(13)
C8 0.0425(13) 0.0422(12) 0.0406(12) -0.0037(11) 0.0017(11) -0.0027(12)
C9 0.0557(17) 0.0697(18) 0.0420(13) -0.0072(14) 0.0116(13) -0.0023(16)
C10 0.0523(16) 0.0596(18) 0.0496(15) -0.0218(14) 0.0063(14) -0.0041(15)
C11 0.0459(15) 0.0522(15) 0.0630(17) -0.0172(14) 0.0067(14) 0.0015(14)
C12 0.0444(14) 0.0455(14) 0.0511(14) -0.0098(12) -0.0028(12) 0.0037(12)
C13 0.0376(12) 0.0392(12) 0.0378(12) -0.0093(10) -0.0014(11) -0.0004(11)
C14 0.0388(12) 0.0372(12) 0.0368(12) -0.0023(9) -0.0045(11) 0.0025(10)
C15 0.0587(17) 0.085(2) 0.0425(15) -0.0069(15) 0.0047(14) 0.0104(17)
C16 0.0580(18) 0.0569(18) 0.082(2) 0.0178(17) -0.0061(18) -0.0102(16)
N1 0.0410(11) 0.0430(11) 0.0354(10) 0.0046(9) 0.0006(9) 0.0079(10)
O1 0.0372(9) 0.0470(10) 0.0350(8) -0.0010(7) -0.0026(7) 0.0104(8)
O2 0.0520(11) 0.0530(11) 0.0483(10) 0.0122(9) -0.0008(9) 0.0176(9)
O3 0.0448(10) 0.0493(10) 0.0501(10) -0.0211(9) 0.0003(8) -0.0079(8)

loop_
_atom_type_symbol
_atom_type_description
_atom_type_scat_dispersion_real
_atom_type_scat_dispersion_imag
_atom_type_scat_source
C C 0.0033 0.0016 'International Tables Vol C Tables 4.2.6.8 and 6.1.1.4'
H H 0 0 'International Tables Vol C Tables 4.2.6.8 and 6.1.1.4'
N N 0.0061 0.0033 'International Tables Vol C Tables 4.2.6.8 and 6.1.1.4'
O O 0.0106 0.006 'International Tables Vol C Tables 4.2.6.8 and 6.1.1.4'

loop_
_geom_angle_atom_site_label_1
_geom_angle_atom_site_label_2
_geom_angle_atom_site_label_3
_geom_angle
C5 C1 O1 124.8(2)
C5 C1 C2 113.1(2)
O1 C1 C2 122.0(2)
C1 C2 C3 101.8(2)
C1 C2 H2A 111.4
C3 C2 H2A 111.4
C1 C2 H2B 111.4
C3 C2 H2B 111.4
H2A C2 H2B 109.3
C16 C3 C15 109.9(3)
C16 C3 C2 109.2(2)
C15 C3 C2 112.0(2)
C16 C3 C4 109.7(2)
C15 C3 C4 111.8(2)
C2 C3 C4 104.1(2)
C5 C4 C3 103.05(19)
C5 C4 H4A 111.2
C3 C4 H4A 111.2
C5 C4 H4B 111.2
C3 C4 H4B 111.2
H4A C4 H4B 109.1
C1 C5 C6 119.9(2)
C1 C5 C4 110.4(2)
C6 C5 C4 128.2(2)
O2 C6 N1 123.3(2)
O2 C6 C5 124.5(2)
N1 C6 C5 112.0(2)
N1 C7 C8 102.3(2)
N1 C7 H7A 111.3
C8 C7 H7A 111.3
N1 C7 H7B 111.3
C8 C7 H7B 111.3
H7A C7 H7B 109.2
C7 C8 C9 117.8(2)
C7 C8 C13 101.9(2)
C9 C8 C13 100.7(2)
C7 C8 H8 111.8
C9 C8 H8 111.8
C13 C8 H8 111.8
C8 C9 C10 101.1(2)
C8 C9 H9A 111.6
C10 C9 H9A 111.6
C8 C9 H9B 111.6
C10 C9 H9B 111.6
H9A C9 H9B 109.4
O3 C10 C11 101.5(2)
O3 C10 C9 100.4(2)
C11 C10 C9 108.2(3)
O3 C10 H10 115
C11 C10 H10 115
C9 C10 H10 115
C12 C11 C10 106.5(3)
C12 C11 H11 126.7
C10 C11 H11 126.7
C11 C12 C13 104.3(3)
C11 C12 H12 127.8
C13 C12 H12 127.8
O3 C13 C12 102.4(2)
O3 C13 C14 109.9(2)
C12 C13 C14 125.5(2)
O3 C13 C8 100.80(19)
C12 C13 C8 108.9(2)
C14 C13 C8 106.6(2)
O1 C14 N1 111.18(19)
O1 C14 C13 111.38(19)
N1 C14 C13 103.78(19)
O1 C14 H14 110.1
N1 C14 H14 110.1
C13 C14 H14 110.1
C3 C15 H15A 109.5
C3 C15 H15B 109.5
H15A C15 H15B 109.5
C3 C15 H15C 109.5
H15A C15 H15C 109.5
H15B C15 H15C 109.5
C3 C16 H16A 109.5
C3 C16 H16B 109.5
H16A C16 H16B 109.5
C3 C16 H16C 109.5
H16A C16 H16C 109.5
H16B C16 H16C 109.5
C6 N1 C14 120.1(2)
C6 N1 C7 127.3(2)
C14 N1 C7 112.6(2)
C1 O1 C14 108.25(17)
C13 O3 C10 94.66(18)

loop_
_geom_bond_atom_site_label_1
_geom_bond_atom_site_label_2
_geom_bond_distance
C1 C5 1.334(3)
C1 O1 1.369(3)
C1 C2 1.496(3)
C2 C3 1.547(4)
C2 H2A 0.97
C2 H2B 0.97
C3 C16 1.517(4)
C3 C15 1.525(4)
C3 C4 1.555(3)
C4 C5 1.503(3)
C4 H4A 0.97
C4 H4B 0.97
C5 C6 1.463(3)
C6 O2 1.236(3)
C6 N1 1.353(3)
C7 N1 1.465(3)
C7 C8 1.528(4)
C7 H7A 0.97
C7 H7B 0.97
C8 C9 1.533(4)
C8 C13 1.557(4)
C8 H8 0.98
C9 C10 1.550(5)
C9 H9A 0.97
C9 H9B 0.97
C10 O3 1.447(3)
C10 C11 1.500(4)
C10 H10 0.98
C11 C12 1.321(4)
C11 H11 0.93
C12 C13 1.501(4)
C12 H12 0.93
C13 O3 1.436(3)
C13 C14 1.517(3)
C14 O1 1.444(3)
C14 N1 1.453(3)
C14 H14 0.98
C15 H15A 0.96
C15 H15B 0.96
C15 H15C 0.96
C16 H16A 0.96
C16 H16B 0.96
C16 H16C 0.96
